data_4509747
loop_
_publ_author_name
'Chen, Yang'
'Wang, Zi-Ou'
'Ren, Zhi-Gang'
'Li, Hong-Xi'
'Li, Duan-Xiu'
'Liu, Dong'
'Zhang, Yong'
'Lang, Jian-Ping'

_publ_section_title
;
 Solvothermal Stepwise Formation of Cu/I/S-Based Semiconductors from a
 Three-Dimensional Net to One-Dimensional Chains
;
_journal_issue 11
_journal_name_full 'Crystal Growth &amp; Design'
_journal_page_first 4963
_journal_paper_doi 10.1021/cg9007608
_journal_volume 9
_journal_year 2009
_chemical_formula_moiety '2(I0.50), C15 H15 Cu2 I N3 S3'
_chemical_formula_sum 'C15 H15 Cu2 I2 N3 S3'
_chemical_formula_weight 714.41
_chemical_name_systematic
; 
 ? 
;
_space_group_IT_number 63
_symmetry_cell_setting orthorhombic
_symmetry_space_group_name_Hall '-C 2c 2'
_symmetry_space_group_name_H-M 'C m c m'
_atom_sites_solution_hydrogens geom
_atom_sites_solution_primary direct
_atom_sites_solution_secondary difmap
_audit_creation_method SHELXL-97
_cell_angle_alpha 90.00
_cell_angle_beta 90.00
_cell_angle_gamma 90.00
_cell_formula_units_Z 8
_cell_length_a 30.764(6)
_cell_length_b 16.095(3)
_cell_length_c 10.559(2)
_cell_measurement_reflns_used 7632
_cell_measurement_temperature 223(2)
_cell_measurement_theta_max 27.4700
_cell_measurement_theta_min 3.0446
_cell_volume 5228.3(17)
_computing_cell_refinement 'CrystalClear, Ver. 1.30 (Rigaku/MSC, 2001)'
_computing_data_collection 'CrystalClear, Ver. 1.30 (Rigaku/MSC, 2001)'
_computing_data_reduction 'CrystalStructure, Ver. 3.60 (Rigaku/MSC, 2004)'
_computing_molecular_graphics 'ORTEPII (Johnson, 1976)'
_computing_publication_material SHELXL97
_computing_structure_refinement 'SHELXL-97 (Sheldrick, 1997)'
_computing_structure_solution 'SHELXS-97 (Sheldrick, 1990)'
_diffrn_ambient_temperature 223(2)
_diffrn_measured_fraction_theta_full 0.997
_diffrn_measured_fraction_theta_max 0.997
_diffrn_measurement_device_type 'Rigaku MercuryCCD area detector'
_diffrn_measurement_method \w
_diffrn_radiation_monochromator graphite
_diffrn_radiation_source 'fine-focus sealed tube'
_diffrn_radiation_type MoK\a
_diffrn_radiation_wavelength 0.71073
_diffrn_reflns_av_R_equivalents 0.0355
_diffrn_reflns_av_sigmaI/netI 0.0349
_diffrn_reflns_limit_h_max 21
_diffrn_reflns_limit_h_min -39
_diffrn_reflns_limit_k_max 18
_diffrn_reflns_limit_k_min -20
_diffrn_reflns_limit_l_max 12
_diffrn_reflns_limit_l_min -13
_diffrn_reflns_number 12263
_diffrn_reflns_theta_full 27.46
_diffrn_reflns_theta_max 27.46
_diffrn_reflns_theta_min 3.04
_diffrn_standards_decay_% 0
_diffrn_standards_interval_count 0
_diffrn_standards_interval_time 0
_diffrn_standards_number 0
_exptl_absorpt_coefficient_mu 4.232
_exptl_absorpt_correction_T_max 0.6769
_exptl_absorpt_correction_T_min 0.6306
_exptl_absorpt_correction_type multi-scan
_exptl_absorpt_process_details 'Jacobson, R. (1998) Private communication to Rigaku Company, Tokyo, Japan.'
_exptl_crystal_colour Red
_exptl_crystal_density_diffrn 1.815
_exptl_crystal_density_method 'not measured'
_exptl_crystal_description Block
_exptl_crystal_F_000 2704
_exptl_crystal_size_max 0.12
_exptl_crystal_size_mid 0.11
_exptl_crystal_size_min 0.10
_refine_diff_density_max 1.216
_refine_diff_density_min -1.189
_refine_diff_density_rms 0.359
_refine_ls_extinction_method none
_refine_ls_goodness_of_fit_ref 1.190
_refine_ls_hydrogen_treatment constr
_refine_ls_matrix_type full
_refine_ls_number_parameters 165
_refine_ls_number_reflns 3209
_refine_ls_number_restraints 0
_refine_ls_restrained_S_all 1.190
_refine_ls_R_factor_all 0.1044
_refine_ls_R_factor_gt 0.0971
_refine_ls_shift/su_max 0.001
_refine_ls_shift/su_mean 0.000
_refine_ls_structure_factor_coef Fsqd
_refine_ls_weighting_details 'calc w=1/[\s^2^(Fo^2^)+(0.1967P)^2^+50.4000P] where P=(Fo^2^+2Fc^2^)/3'
_refine_ls_weighting_scheme calc
_refine_ls_wR_factor_gt 0.3097
_refine_ls_wR_factor_ref 0.3192
_reflns_number_gt 2885
_reflns_number_total 3209
_reflns_threshold_expression >2sigma(I)
_cod_data_source_file cg9007608sup1.cif
_cod_data_source_block {[Cu2(m-I)(m-4-SpyH)3]I}n
_cod_depositor_comments
;
The following automatic conversions were performed:

'_symmetry_cell_setting' value 'Orthorhombic' changed to
'orthorhombic' according to
/home/saulius/struct/CIF-dictionaries/cif_core.dic dictionary named
'cif_core.dic' version 2.4.2 from 2011-04-26.

Automatic conversion script
Id: cif_fix_values 1891 2012-01-12 08:04:46Z andrius 
;
_cod_database_code 4509747

loop_
_symmetry_equiv_pos_as_xyz
'x, y, z'
'-x, -y, z+1/2'
'-x, y, -z+1/2'
'x, -y, -z'
'x+1/2, y+1/2, z'
'-x+1/2, -y+1/2, z+1/2'
'-x+1/2, y+1/2, -z+1/2'
'x+1/2, -y+1/2, -z'
'-x, -y, -z'
'x, y, -z-1/2'
'x, -y, z-1/2'
'-x, y, z'
'-x+1/2, -y+1/2, -z'
'x+1/2, y+1/2, -z-1/2'
'x+1/2, -y+1/2, z-1/2'
'-x+1/2, y+1/2, z'

loop_
_atom_site_label
_atom_site_type_symbol
_atom_site_fract_x
_atom_site_fract_y
_atom_site_fract_z
_atom_site_U_iso_or_equiv
_atom_site_adp_type
_atom_site_occupancy
_atom_site_symmetry_multiplicity
_atom_site_calc_flag
_atom_site_refinement_flags
Cu1 Cu 0.28741(4) 0.51803(8) 0.37813(12) 0.0385(4) Uani 1 1 d .
I1 I 0.20946(3) 0.53534(6) 0.2500 0.0379(4) Uani 1 2 d S
I2 I 0.5000 1.2002(17) 0.2500 0.025(3) Uiso 0.12 4 d SP
I3 I 0.5000 1.1428(10) 0.2500 0.025(2) Uiso 0.12 4 d SP
I4 I 0.5732(3) 0.9934(4) 0.0355(10) 0.0222(15) Uiso 0.10 1 d P
I5 I 0.5000 0.7580(10) 0.1296(13) 0.029(3) Uiso 0.07 2 d SP
I6 I 0.5000 0.9073(12) 0.0047(17) 0.025(3) Uiso 0.04 2 d SP
I7 I 0.5000 1.4268(17) 0.2500 0.030(5) Uiso 0.04 4 d SP
I8 I 0.5738(7) 1.0000 0.0000 0.032(7) Uiso 0.06 2 d SP
I9 I 0.5711(3) 0.9933(5) 0.0830(10) 0.0273(18) Uiso 0.07 1 d P
I10 I 0.5000 1.1358(17) 0.197(2) 0.030(4) Uiso 0.04 2 d SP
I11 I 0.5000 1.240(3) 0.2500 0.025(9) Uiso 0.03 4 d SP
I12 I 0.5000 0.7733(8) 0.1777(14) 0.026(2) Uiso 0.07 2 d SP
I13 I 0.5000 1.552(2) 0.2500 0.029(7) Uiso 0.03 4 d SP
I14 I 0.5000 1.4757(19) -0.006(3) 0.024(7) Uiso 0.02 2 d SP
I15 I 0.5000 1.1697(11) 0.2234(13) 0.031(3) Uiso 0.09 2 d SP
I16 I 0.5000 0.7901(14) 0.130(2) 0.025(4) Uiso 0.04 2 d SP
I17 I 0.5000 1.2173(12) 0.221(2) 0.025(5) Uiso 0.06 2 d SP
S1 S 0.27877(8) 0.61578(14) 0.5481(2) 0.0352(6) Uani 1 1 d .
S2 S 0.34443(10) 0.5597(2) 0.2500 0.0329(7) Uani 1 2 d S
N1 N 0.3967(5) 0.7715(9) 0.5831(12) 0.083(4) Uani 1 1 d .
H1A H 0.4195 0.8033 0.5894 0.100 Uiso 1 1 calc R
N2 N 0.3416(4) 0.8382(7) 0.2500 0.045(3) Uani 1 2 d S
H2A H 0.3415 0.8922 0.2500 0.054 Uiso 1 2 calc SR
C1 C 0.4036(4) 0.6863(10) 0.5812(14) 0.069(4) Uani 1 1 d .
H1B H 0.4316 0.6631 0.5865 0.082 Uiso 1 1 calc R
C2 C 0.3664(4) 0.6373(8) 0.5711(11) 0.054(3) Uani 1 1 d .
H2B H 0.3691 0.5791 0.5695 0.065 Uiso 1 1 calc R
C3 C 0.3260(4) 0.6725(6) 0.5635(7) 0.039(2) Uani 1 1 d .
C4 C 0.3233(4) 0.7610(7) 0.5677(10) 0.051(3) Uani 1 1 d .
H4A H 0.2959 0.7871 0.5643 0.061 Uiso 1 1 calc R
C5 C 0.3593(5) 0.8073(9) 0.5763(14) 0.068(4) Uani 1 1 d .
H5A H 0.3573 0.8656 0.5774 0.081 Uiso 1 1 calc R
C6 C 0.3791(5) 0.7980(10) 0.2500 0.050(4) Uani 1 2 d S
H6A H 0.4052 0.8285 0.2500 0.060 Uiso 1 2 calc SR
C7 C 0.3808(5) 0.7140(9) 0.2500 0.041(3) Uani 1 2 d S
H7A H 0.4079 0.6870 0.2500 0.049 Uiso 1 2 calc SR
C8 C 0.3427(4) 0.6674(8) 0.2500 0.030(2) Uani 1 2 d S
C9 C 0.3030(4) 0.7124(8) 0.2500 0.028(2) Uani 1 2 d S
H9A H 0.2762 0.6842 0.2500 0.034 Uiso 1 2 calc SR
C10 C 0.3041(5) 0.7968(10) 0.2500 0.042(3) Uani 1 2 d S
H10A H 0.2779 0.8267 0.2500 0.051 Uiso 1 2 calc SR

loop_
_atom_site_aniso_label
_atom_site_aniso_U_11
_atom_site_aniso_U_22
_atom_site_aniso_U_33
_atom_site_aniso_U_23
_atom_site_aniso_U_13
_atom_site_aniso_U_12
Cu1 0.0494(8) 0.0331(7) 0.0329(7) 0.0040(5) 0.0016(5) -0.0021(5)
I1 0.0355(6) 0.0299(5) 0.0484(6) 0.000 0.000 0.0011(3)
S1 0.0418(12) 0.0299(11) 0.0340(11) 0.0010(9) 0.0032(9) 0.0003(9)
S2 0.0366(16) 0.0292(15) 0.0329(14) 0.000 0.000 0.0015(12)
N1 0.081(9) 0.095(10) 0.074(8) -0.024(8) 0.003(7) -0.048(8)
N2 0.053(7) 0.028(6) 0.054(7) 0.000 0.000 -0.006(5)
C1 0.044(6) 0.087(10) 0.075(8) 0.011(8) -0.014(6) 0.004(6)
C2 0.052(6) 0.054(6) 0.056(6) 0.015(6) -0.004(5) -0.005(5)
C3 0.061(6) 0.039(5) 0.016(3) 0.001(3) 0.000(4) -0.006(4)
C4 0.063(7) 0.042(6) 0.048(6) -0.010(5) 0.007(5) -0.008(5)
C5 0.072(9) 0.058(7) 0.073(8) -0.027(7) 0.019(7) -0.016(7)
C6 0.037(7) 0.040(8) 0.072(10) 0.000 0.000 -0.007(6)
C7 0.044(7) 0.036(7) 0.042(7) 0.000 0.000 -0.002(6)
C8 0.026(5) 0.027(6) 0.038(6) 0.000 0.000 0.000(4)
C9 0.029(5) 0.029(6) 0.027(5) 0.000 0.000 0.004(5)
C10 0.039(7) 0.052(8) 0.037(7) 0.000 0.000 0.014(6)

loop_
_atom_type_symbol
_atom_type_description
_atom_type_scat_dispersion_real
_atom_type_scat_dispersion_imag
_atom_type_scat_source
C C 0.0033 0.0016 'International Tables Vol C Tables 4.2.6.8 and 6.1.1.4'
H H 0.0000 0.0000 'International Tables Vol C Tables 4.2.6.8 and 6.1.1.4'
N N 0.0061 0.0033 'International Tables Vol C Tables 4.2.6.8 and 6.1.1.4'
S S 0.1246 0.1234 'International Tables Vol C Tables 4.2.6.8 and 6.1.1.4'
Cu Cu 0.3201 1.2651 'International Tables Vol C Tables 4.2.6.8 and 6.1.1.4'
I I -0.4742 1.8119 'International Tables Vol C Tables 4.2.6.8 and 6.1.1.4'

loop_
_geom_angle_atom_site_label_1
_geom_angle_atom_site_label_2
_geom_angle_atom_site_label_3
_geom_angle
_geom_angle_site_symmetry_1
_geom_angle_site_symmetry_3
S1 Cu1 S2 123.75(12) 4_566 .
S1 Cu1 S1 110.29(8) 4_566 .
S2 Cu1 S1 109.32(10) . .
S1 Cu1 Cu1 57.66(7) 4_566 4_566
S2 Cu1 Cu1 129.34(6) . 4_566
S1 Cu1 Cu1 54.20(7) . 4_566
S1 Cu1 Cu1 109.74(7) 4_566 10_556
S2 Cu1 Cu1 54.23(6) . 10_556
S1 Cu1 Cu1 138.37(6) . 10_556
Cu1 Cu1 Cu1 167.29(6) 4_566 10_556
S1 Cu1 I1 99.16(8) 4_566 .
S2 Cu1 I1 109.99(7) . .
S1 Cu1 I1 101.74(8) . .
Cu1 Cu1 I1 119.94(3) 4_566 .
Cu1 Cu1 I1 60.73(3) 10_556 .
Cu1 I1 Cu1 58.53(6) . 10_556
I17 I2 I15 161(7) 10_556 .
I17 I2 I15 102(4) 10_556 10_556
I15 I2 I15 60(4) . 10_556
I17 I2 I11 48(5) 10_556 .
I15 I2 I11 150(2) . .
I15 I2 I11 150(2) 10_556 .
I17 I2 I3 132(5) 10_556 .
I15 I2 I3 30(2) . .
I15 I2 I3 30(2) 10_556 .
I11 I2 I3 180.00(2) . .
I17 I2 I10 160(6) 10_556 .
I15 I2 I10 1(2) . .
I15 I2 I10 58(3) 10_556 .
I11 I2 I10 151.7(13) . .
I3 I2 I10 28.3(13) . .
I17 I2 I10 103(5) 10_556 10_556
I15 I2 I10 58(3) . 10_556
I15 I2 I10 1(2) 10_556 10_556
I11 I2 I10 151.7(13) . 10_556
I3 I2 I10 28.3(13) . 10_556
I10 I2 I10 57(3) . 10_556
I15 I3 I15 66(5) 10_556 .
I15 I3 I10 68(3) 10_556 10_556
I15 I3 I10 134(6) . 10_556
I15 I3 I10 134(6) 10_556 .
I15 I3 I10 68(3) . .
I10 I3 I10 157(7) 10_556 .
I15 I3 I2 33(2) 10_556 .
I15 I3 I2 33(2) . .
I10 I3 I2 101(4) 10_556 .
I10 I3 I2 101(4) . .
I15 I3 I17 19(3) 10_556 10_556
I15 I3 I17 47(2) . 10_556
I10 I3 I17 87(4) 10_556 10_556
I10 I3 I17 116(4) . 10_556
I2 I3 I17 14.5(11) . 10_556
I15 I3 I17 47(2) 10_556 .
I15 I3 I17 19(3) . .
I10 I3 I17 116(4) 10_556 .
I10 I3 I17 87(4) . .
I2 I3 I17 14.5(11) . .
I17 I3 I17 29(2) 10_556 .
I15 I3 I11 33(2) 10_556 .
I15 I3 I11 33(2) . .
I10 I3 I11 101(4) 10_556 .
I10 I3 I11 101(4) . .
I2 I3 I11 0.000(9) . .
I17 I3 I11 14.5(11) 10_556 .
I17 I3 I11 14.5(11) . .
I15 I3 I6 74(2) 10_556 2_675
I15 I3 I6 140(3) . 2_675
I10 I3 I6 5(4) 10_556 2_675
I10 I3 I6 152(4) . 2_675
I2 I3 I6 106.7(5) . 2_675
I17 I3 I6 92.2(12) 10_556 2_675
I17 I3 I6 121.1(12) . 2_675
I11 I3 I6 106.7(5) . 2_675
I15 I3 I6 140(3) 10_556 9_675
I15 I3 I6 74(2) . 9_675
I10 I3 I6 152(4) 10_556 9_675
I10 I3 I6 5(4) . 9_675
I2 I3 I6 106.7(5) . 9_675
I17 I3 I6 121.1(12) 10_556 9_675
I17 I3 I6 92.2(12) . 9_675
I11 I3 I6 106.7(5) . 9_675
I6 I3 I6 146.6(10) 2_675 9_675
I9 I4 I4 163(2) . 4_575
I9 I4 I9 165.8(19) . 4_575
I4 I4 I9 6.8(7) 4_575 4_575
I9 I4 I6 90.5(16) . .
I4 I4 I6 91.4(6) 4_575 .
I9 I4 I6 85.6(7) 4_575 .
I9 I4 I6 92.7(16) . 9_675
I4 I4 I6 72.4(6) 4_575 9_675
I9 I4 I6 73.3(7) 4_575 9_675
I6 I4 I6 66.3(7) . 9_675
I16 I5 I12 64(3) . .
I16 I5 I12 83(3) . 10_556
I12 I5 I12 18.9(17) . 10_556
I16 I5 I5 89(3) . 10_556
I12 I5 I5 26(2) . 10_556
I12 I5 I5 6.9(6) 10_556 10_556
I16 I5 I16 78(3) . 10_556
I12 I5 I16 14(2) . 10_556
I12 I5 I16 4.6(7) 10_556 10_556
I5 I5 I16 11.5(4) 10_556 10_556
I16 I5 I6 29(3) . .
I12 I5 I6 93(2) . .
I12 I5 I6 111.9(8) 10_556 .
I5 I5 I6 118.8(5) 10_556 .
I16 I5 I6 107.3(7) 10_556 .
I10 I6 I16 107.1(12) 9_675 .
I10 I6 I4 106.1(6) 9_675 .
I16 I6 I4 110.8(5) . .
I10 I6 I4 106.1(6) 9_675 12_655
I16 I6 I4 110.8(5) . 12_655
I4 I6 I4 115.4(7) . 12_655
I10 I6 I15 9.2(8) 9_675 9_675
I16 I6 I15 97.9(9) . 9_675
I4 I6 I15 110.3(5) . 9_675
I4 I6 I15 110.3(5) 12_655 9_675
I10 I6 I9 116.6(6) 9_675 .
I16 I6 I9 104.0(6) . .
I4 I6 I9 10.7(3) . .
I4 I6 I9 112.2(7) 12_655 .
I15 I6 I9 120.3(5) 9_675 .
I10 I6 I9 116.6(6) 9_675 12_655
I16 I6 I9 104.0(6) . 12_655
I4 I6 I9 112.2(7) . 12_655
I4 I6 I9 10.7(3) 12_655 12_655
I15 I6 I9 120.3(5) 9_675 12_655
I9 I6 I9 107.2(7) . 12_655
I10 I6 I8 98.8(6) 9_675 .
I16 I6 I8 117.4(5) . .
I4 I6 I8 8.2(3) . .
I4 I6 I8 115.0(7) 12_655 .
I15 I6 I8 103.6(5) 9_675 .
I9 I6 I8 18.8(2) . .
I9 I6 I8 113.5(7) 12_655 .
I10 I6 I8 98.8(6) 9_675 9_675
I16 I6 I8 117.4(5) . 9_675
I4 I6 I8 115.0(7) . 9_675
I4 I6 I8 8.2(3) 12_655 9_675
I15 I6 I8 103.6(5) 9_675 9_675
I9 I6 I8 113.5(7) . 9_675
I9 I6 I8 18.8(2) 12_655 9_675
I8 I6 I8 113.4(8) . 9_675
I10 I6 I5 100.7(10) 9_675 .
I16 I6 I5 6.3(6) . .
I4 I6 I5 113.4(5) . .
I4 I6 I5 113.4(5) 12_655 .
I15 I6 I5 91.5(7) 9_675 .
I9 I6 I5 107.5(5) . .
I9 I6 I5 107.5(5) 12_655 .
I8 I6 I5 119.3(4) . .
I8 I6 I5 119.3(4) 9_675 .
I10 I6 I4 91.9(6) 9_675 4_575
I16 I6 I4 123.7(4) . 4_575
I4 I6 I4 16.2(5) . 4_575
I4 I6 I4 113.7(7) 12_655 4_575
I15 I6 I4 97.3(5) 9_675 4_575
I9 I6 I4 26.6(4) . 4_575
I9 I6 I4 113.8(7) 12_655 4_575
I8 I6 I4 7.9(2) . 4_575
I8 I6 I4 110.9(7) 9_675 4_575
I5 I6 I4 125.1(4) . 4_575
I10 I6 I4 91.9(6) 9_675 9_675
I16 I6 I4 123.7(4) . 9_675
I4 I6 I4 113.7(7) . 9_675
I4 I6 I4 16.2(5) 12_655 9_675
I15 I6 I4 97.3(5) 9_675 9_675
I9 I6 I4 113.8(7) . 9_675
I9 I6 I4 26.6(4) 12_655 9_675
I8 I6 I4 110.9(7) . 9_675
I8 I6 I4 7.9(2) 9_675 9_675
I5 I6 I4 125.1(4) . 9_675
I4 I6 I4 107.4(7) 4_575 9_675
I13 I7 I14 73.7(8) . 10_556
I13 I7 I14 73.7(8) . .
I14 I7 I14 147.5(16) 10_556 .
I13 I7 I14 58.7(7) . 2_685
I14 I7 I14 15.0(12) 10_556 2_685
I14 I7 I14 132.5(10) . 2_685
I13 I7 I14 58.7(7) . 9_685
I14 I7 I14 132.5(10) 10_556 9_685
I14 I7 I14 15.0(12) . 9_685
I14 I7 I14 117.4(15) 2_685 9_685
I13 I7 I11 180.000(15) . .
I14 I7 I11 106.3(8) 10_556 .
I14 I7 I11 106.3(8) . .
I14 I7 I11 121.3(7) 2_685 .
I14 I7 I11 121.3(7) 9_685 .
I4 I8 I9 9.2(15) 4_575 4_575
I4 I8 I9 168(4) 4_575 .
I9 I8 I9 169(3) 4_575 .
I4 I8 I6 97(4) 4_575 .
I9 I8 I6 90.3(12) 4_575 .
I9 I8 I6 80.5(12) . .
I4 I8 I6 78(3) 4_575 9_675
I9 I8 I6 80.5(12) 4_575 9_675
I9 I8 I6 90.3(12) . 9_675
I6 I8 I6 66.6(8) . 9_675
I4 I9 I8 7.1(12) . .
I4 I9 I4 10.5(13) . 4_575
I8 I9 I4 3.7(12) . 4_575
I4 I9 I9 10.1(14) . 4_575
I8 I9 I9 5.5(13) . 4_575
I4 I9 I9 4.0(5) 4_575 4_575
I4 I9 I6 78.7(15) . .
I8 I9 I6 80.7(12) . .
I4 I9 I6 80.1(7) 4_575 .
I9 I9 I6 76.1(5) 4_575 .
I4 I9 I6 77.1(16) . 9_675
I8 I9 I6 71.7(12) . 9_675
I4 I9 I6 68.1(6) 4_575 9_675
I9 I9 I6 67.1(5) 4_575 9_675
I6 I9 I6 64.6(7) . 9_675
I3 I10 I15 52(2) . .
I3 I10 I15 22(3) . 10_556
I15 I10 I15 30(2) . 10_556
I3 I10 I10 11(4) . 10_556
I15 I10 I10 63(3) . 10_556
I15 I10 I10 33.0(15) 10_556 10_556
I3 I10 I2 50(3) . .
I15 I10 I2 1(2) . .
I15 I10 I2 28.7(7) 10_556 .
I10 I10 I2 61.7(13) 10_556 .
I3 I10 I17 68(4) . .
I15 I10 I17 16(2) . .
I15 I10 I17 46.2(13) 10_556 .
I10 I10 I17 79.2(15) 10_556 .
I2 I10 I17 17.5(8) . .
I3 I10 I17 45(3) . 10_556
I15 I10 I17 7(2) . 10_556
I15 I10 I17 23.5(12) 10_556 10_556
I10 I10 I17 56.5(13) 10_556 10_556
I2 I10 I17 5.2(13) . 10_556
I17 I10 I17 22.7(18) . 10_556
I3 I10 I11 60(3) . .
I15 I10 I11 9(2) . .
I15 I10 I11 38.6(10) 10_556 .
I10 I10 I11 71.7(10) 10_556 .
I2 I10 I11 10.0(8) . .
I17 I10 I11 7.6(13) . .
I17 I10 I11 15.1(9) 10_556 .
I3 I10 I6 173(4) . 9_675
I15 I10 I6 135(4) . 9_675
I15 I10 I6 165(2) 10_556 9_675
I10 I10 I6 162.0(8) 10_556 9_675
I2 I10 I6 136.3(19) . 9_675
I17 I10 I6 118.8(19) . 9_675
I17 I10 I6 141.5(19) 10_556 9_675
I11 I10 I6 126.4(15) . 9_675
I17 I11 I2 40(5) 10_556 .
I17 I11 I15 54(6) 10_556 .
I2 I11 I15 13.9(9) . .
I17 I11 I15 26(5) 10_556 10_556
I2 I11 I15 13.9(9) . 10_556
I15 I11 I15 27.7(18) . 10_556
I17 I11 I3 40(5) 10_556 .
I2 I11 I3 0.000(12) . .
I15 I11 I3 13.9(9) . .
I15 I11 I3 13.9(9) 10_556 .
I17 I11 I10 58(6) 10_556 .
I2 I11 I10 18.3(10) . .
I15 I11 I10 4.5(12) . .
I15 I11 I10 32.2(15) 10_556 .
I3 I11 I10 18.3(10) . .
I17 I11 I10 21(5) 10_556 10_556
I2 I11 I10 18.3(10) . 10_556
I15 I11 I10 32.2(15) . 10_556
I15 I11 I10 4.5(12) 10_556 10_556
I3 I11 I10 18.3(10) . 10_556
I10 I11 I10 37(2) . 10_556
I17 I11 I7 140(5) 10_556 .
I2 I11 I7 180.000(18) . .
I15 I11 I7 166.1(9) . .
I15 I11 I7 166.1(9) 10_556 .
I3 I11 I7 180.000(8) . .
I10 I11 I7 161.7(10) . .
I10 I11 I7 161.7(10) 10_556 .
I5 I12 I16 54(2) . .
I5 I12 I12 154(2) . 10_556
I16 I12 I12 152(3) . 10_556
I5 I12 I16 162(3) . 10_556
I16 I12 I16 144(4) . 10_556
I12 I12 I16 7.6(8) 10_556 10_556
I5 I12 I5 147(3) . 10_556
I16 I12 I5 159(3) . 10_556
I12 I12 I5 6.9(6) 10_556 10_556
I16 I12 I5 14.5(5) 10_556 10_556
I5 I12 I6 76(2) . .
I16 I12 I6 21(3) . .
I12 I12 I6 130.3(5) 10_556 .
I16 I12 I6 122.7(10) 10_556 .
I5 I12 I6 137.1(8) 10_556 .
I7 I13 I14 80.2(11) . 2_685
I7 I13 I14 80.2(11) . 9_685
I14 I13 I14 160(2) 2_685 9_685
I7 I13 I14 65.6(9) . .
I14 I13 I14 145.7(16) 2_685 .
I14 I13 I14 14.6(13) 9_685 .
I7 I13 I14 65.6(9) . 10_556
I14 I13 I14 14.6(13) 2_685 10_556
I14 I13 I14 145.7(16) 9_685 10_556
I14 I13 I14 131.1(19) . 10_556
I14 I14 I13 108(6) 9_685 9_685
I14 I14 I7 98(5) 9_685 .
I13 I14 I7 153.9(16) 9_685 .
I14 I14 I13 57(5) 9_685 .
I13 I14 I13 165.4(13) 9_685 .
I7 I14 I13 40.7(10) . .
I14 I14 I7 67(5) 9_685 9_685
I13 I14 I7 41.1(11) 9_685 9_685
I7 I14 I7 165.0(12) . 9_685
I13 I14 I7 124.3(13) . 9_685
I3 I15 I15 57(2) . 10_556
I3 I15 I2 117(4) . .
I15 I15 I2 60(2) 10_556 .
I3 I15 I10 60(3) . .
I15 I15 I10 117(3) 10_556 .
I2 I15 I10 177(5) . .
I3 I15 I17 149(4) . .
I15 I15 I17 92(2) 10_556 .
I2 I15 I17 31.9(14) . .
I10 I15 I17 151(4) . .
I3 I15 I17 109(3) . 10_556
I15 I15 I17 52.4(13) 10_556 10_556
I2 I15 I17 8(3) . 10_556
I10 I15 I17 169(3) . 10_556
I17 I15 I17 40(3) . 10_556
I3 I15 I10 24(3) . 10_556
I15 I15 I10 33.0(15) 10_556 10_556
I2 I15 I10 93(2) . 10_556
I10 I15 I10 84(4) . 10_556
I17 I15 I10 125(3) . 10_556
I17 I15 I10 85.4(18) 10_556 10_556
I3 I15 I11 133(3) . .
I15 I15 I11 76.1(9) 10_556 .
I2 I15 I11 15.9(17) . .
I10 I15 I11 167(4) . .
I17 I15 I11 16(2) . .
I17 I15 I11 23.8(13) 10_556 .
I10 I15 I11 109.1(17) 10_556 .
I3 I15 I6 96(2) . 9_675
I15 I15 I6 152.8(5) 10_556 9_675
I2 I15 I6 147(2) . 9_675
I10 I15 I6 36(3) . 9_675
I17 I15 I6 115(2) . 9_675
I17 I15 I6 154.8(14) 10_556 9_675
I10 I15 I6 119.8(17) 10_556 9_675
I11 I15 I6 131.1(11) . 9_675
I5 I16 I12 62(3) . .
I5 I16 I12 83(3) . 10_556
I12 I16 I12 21(2) . 10_556
I5 I16 I6 144(4) . .
I12 I16 I6 153(3) . .
I12 I16 I6 132.7(13) 10_556 .
I5 I16 I16 91(3) . 10_556
I12 I16 I16 28(3) . 10_556
I12 I16 I16 7.6(8) 10_556 10_556
I6 I16 I16 125.1(7) . 10_556
I5 I16 I5 79(3) . 10_556
I12 I16 I5 17(3) . 10_556
I12 I16 I5 3.9(6) 10_556 10_556
I6 I16 I5 136.6(9) . 10_556
I16 I16 I5 11.5(4) 10_556 10_556
I17 I17 I15 88(2) 10_556 .
I17 I17 I15 52.4(13) 10_556 10_556
I15 I17 I15 35.5(18) . 10_556
I17 I17 I3 75.5(11) 10_556 .
I15 I17 I3 12.4(15) . .
I15 I17 I3 23.2(6) 10_556 .
I17 I17 I10 100.8(15) 10_556 .
I15 I17 I10 13(2) . .
I15 I17 I10 48.4(13) 10_556 .
I3 I17 I10 25.2(11) . .
I17 I17 I10 56.5(13) 10_556 10_556
I15 I17 I10 31.4(17) . 10_556
I15 I17 I10 4.1(13) 10_556 10_556
I3 I17 I10 19.0(11) . 10_556
I10 I17 I10 44(2) . 10_556
I17 I17 I6 139.9(5) 10_556 9_675
I15 I17 I6 52(2) . 9_675
I15 I17 I6 87.5(12) 10_556 9_675
I3 I17 I6 64.4(10) . 9_675
I10 I17 I6 39.1(13) . 9_675
I10 I17 I6 83.4(14) 10_556 9_675
C3 S1 Cu1 111.5(4) . 4_566
C3 S1 Cu1 108.9(3) . .
Cu1 S1 Cu1 68.14(8) 4_566 .
C8 S2 Cu1 105.5(3) . 10_556
C8 S2 Cu1 105.5(3) . .
Cu1 S2 Cu1 71.53(11) 10_556 .
C5 N1 C1 125.3(12) . .
C5 N1 H1A 117.4 . .
C1 N1 H1A 117.4 . .
C6 N2 C10 120.7(13) . .
C6 N2 H2A 119.6 . .
C10 N2 H2A 119.6 . .
N1 C1 C2 115.8(12) . .
N1 C1 H1B 122.1 . .
C2 C1 H1B 122.1 . .
C3 C2 C1 121.1(12) . .
C3 C2 H2B 119.4 . .
C1 C2 H2B 119.4 . .
C2 C3 C4 117.6(11) . .
C2 C3 S1 123.5(9) . .
C4 C3 S1 118.9(9) . .
C5 C4 C3 120.7(13) . .
C5 C4 H4A 119.7 . .
C3 C4 H4A 119.7 . .
N1 C5 C4 119.6(14) . .
N1 C5 H5A 120.2 . .
C4 C5 H5A 120.2 . .
N2 C6 C7 121.5(14) . .
N2 C6 H6A 119.2 . .
C7 C6 H6A 119.2 . .
C6 C7 C8 120.4(14) . .
C6 C7 H7A 119.8 . .
C8 C7 H7A 119.8 . .
C7 C8 C9 116.7(11) . .
C7 C8 S2 120.9(10) . .
C9 C8 S2 122.4(9) . .
C10 C9 C8 119.2(12) . .
C10 C9 H9A 120.4 . .
C8 C9 H9A 120.4 . .
N2 C10 C9 121.5(13) . .
N2 C10 H10A 119.3 . .
C9 C10 H10A 119.3 . .

loop_
_geom_bond_atom_site_label_1
_geom_bond_atom_site_label_2
_geom_bond_distance
_geom_bond_site_symmetry_2
Cu1 S1 2.305(3) 4_566
Cu1 S2 2.315(3) .
Cu1 S1 2.402(3) .
Cu1 Cu1 2.638(2) 4_566
Cu1 Cu1 2.706(3) 10_556
Cu1 I1 2.7675(16) .
I1 Cu1 2.7675(16) 10_556
I2 I17 0.41(2) 10_556
I2 I15 0.566(18) .
I2 I15 0.566(18) 10_556
I2 I11 0.65(6) .
I2 I3 0.92(3) .
I2 I10 1.18(3) .
I2 I10 1.18(3) 10_556
I3 I15 0.516(13) 10_556
I3 I15 0.516(13) .
I3 I10 0.57(2) 10_556
I3 I10 0.57(2) .
I3 I17 1.24(2) 10_556
I3 I17 1.24(2) .
I3 I11 1.57(5) .
I3 I6 2.807(19) 2_675
I3 I6 2.807(19) 9_675
I4 I9 0.507(13) .
I4 I4 0.78(2) 4_575
I4 I9 1.271(17) 4_575
I4 I6 2.665(12) .
I4 I6 2.795(13) 9_675
I5 I16 0.52(2) .
I5 I12 0.564(14) .
I5 I12 2.05(2) 10_556
I5 I5 2.54(3) 10_556
I5 I16 2.59(2) 10_556
I5 I6 2.74(2) .
I6 I10 2.24(3) 9_675
I6 I16 2.30(3) .
I6 I4 2.665(12) 12_655
I6 I15 2.71(2) 9_675
I6 I9 2.717(14) .
I6 I9 2.717(14) 12_655
I6 I8 2.72(2) .
I6 I8 2.72(2) 9_675
I6 I4 2.795(13) 4_575
I6 I4 2.795(13) 9_675
I7 I13 2.01(5) .
I7 I14 2.81(4) 10_556
I7 I14 2.81(4) .
I7 I14 3.02(4) 2_685
I7 I14 3.02(4) 9_685
I7 I11 3.00(6) .
I8 I4 0.390(11) 4_575
I8 I9 0.887(11) 4_575
I8 I9 0.887(11) .
I8 I6 2.72(2) 9_675
I9 I4 1.271(17) 4_575
I9 I9 1.77(2) 4_575
I9 I6 2.863(15) 9_675
I10 I15 0.61(2) .
I10 I15 1.00(3) 10_556
I10 I10 1.12(5) 10_556
I10 I17 1.34(3) .
I10 I17 1.57(3) 10_556
I10 I11 1.77(5) .
I10 I6 2.24(3) 9_675
I11 I17 0.48(4) 10_556
I11 I15 1.17(5) .
I11 I15 1.17(5) 10_556
I11 I10 1.77(5) 10_556
I12 I16 0.571(19) .
I12 I12 1.53(3) 10_556
I12 I16 2.05(3) 10_556
I12 I5 2.05(2) 10_556
I13 I14 2.62(4) 2_685
I13 I14 2.62(4) 9_685
I13 I14 2.97(4) .
I13 I14 2.97(4) 10_556
I14 I14 0.79(6) 9_685
I14 I13 2.62(4) 9_685
I14 I7 3.02(4) 9_685
I15 I15 0.56(3) 10_556
I15 I17 0.77(2) .
I15 I17 0.97(2) 10_556
I15 I10 1.00(3) 10_556
I15 I6 2.71(2) 9_675
I16 I12 2.05(3) 10_556
I16 I16 2.53(4) 10_556
I16 I5 2.59(2) 10_556
I17 I17 0.62(5) 10_556
I17 I15 0.97(2) 10_556
I17 I10 1.57(3) 10_556
I17 I6 3.11(3) 9_675
S1 C3 1.723(11) .
S1 Cu1 2.305(3) 4_566
S2 C8 1.734(13) .
S2 Cu1 2.315(3) 10_556
N1 C5 1.29(2) .
N1 C1 1.39(2) .
N1 H1A 0.8700 .
N2 C6 1.321(19) .
N2 C10 1.332(19) .
N2 H2A 0.8700 .
C1 C2 1.394(18) .
C1 H1B 0.9400 .
C2 C3 1.368(16) .
C2 H2B 0.9400 .
C3 C4 1.428(14) .
C4 C5 1.338(18) .
C4 H4A 0.9400 .
C5 H5A 0.9400 .
C6 C7 1.35(2) .
C6 H6A 0.9400 .
C7 C8 1.390(18) .
C7 H7A 0.9400 .
C8 C9 1.422(16) .
C9 C10 1.36(2) .
C9 H9A 0.9400 .
C10 H10A 0.9400 .

loop_
_geom_hbond_atom_site_label_D
_geom_hbond_atom_site_label_H
_geom_hbond_atom_site_label_A
_geom_hbond_distance_DH
_geom_hbond_distance_HA
_geom_hbond_distance_DA
_geom_hbond_angle_DHA
_geom_hbond_site_symmetry_A
N2 H2A I1 0.87 2.79 3.541(12) 146.1 7
